data_1567322
loop_
_publ_author_name
'Suhr, Simon'
'Walter, Robert Richerd Marten'
'Beerhues, Julia'
'Albold, Uta'
'Sarkar, Biprajit'

_publ_section_title
;
 Rhodium Diamidobenzene Complexes: A Tale of Different Substituents on the
 Diamidobenzene Ligand
;
_journal_name_full 'Chemical Science'
_journal_paper_doi 10.1039/D2SC03227A
_journal_year 2022
_chemical_formula_moiety 'C28 H29 N2 Rh'
_chemical_formula_sum 'C28 H29 N2 Rh'
_chemical_formula_weight 496.44
_space_group_crystal_system monoclinic
_space_group_IT_number 14
_space_group_name_Hall '-P 2yn'
_space_group_name_H-M_alt 'P 1 21/n 1'
_atom_sites_solution_hydrogens geom
_atom_sites_solution_primary dual
_audit_creation_date 2022-06-07
_audit_creation_method
;
Olex2 1.3
(compiled 2020.11.12 svn.r5f609507 for OlexSys, GUI svn.r6408)
;
_audit_update_record
;
2022-06-07 deposited with the CCDC.	2022-07-15 downloaded from the CCDC.
;
_cell_angle_alpha 90
_cell_angle_beta 104.469(3)
_cell_angle_gamma 90
_cell_formula_units_Z 8
_cell_length_a 19.0964(18)
_cell_length_b 10.3051(9)
_cell_length_c 23.860(2)
_cell_measurement_reflns_used 7405
_cell_measurement_temperature 145.00
_cell_measurement_theta_max 28.293
_cell_measurement_theta_min 1.573
_cell_volume 4546.5(7)
_computing_molecular_graphics 'Olex2 1.3 (Dolomanov et al., 2009)'
_computing_publication_material 'Olex2 1.3 (Dolomanov et al., 2009)'
_computing_structure_refinement 'SHELXL 2018/3 (Sheldrick, 2015)'
_computing_structure_solution 'SHELXT 2018/2 (Sheldrick, 2018)'
_diffrn_ambient_temperature 145.00
_diffrn_measured_fraction_theta_full 0.999
_diffrn_measured_fraction_theta_max 0.996
_diffrn_measurement_device_type 'Bruker Kappa APEXII Duo'
_diffrn_measurement_method 'omega + phi scans'
_diffrn_radiation_type MoK\a
_diffrn_radiation_wavelength 0.71073
_diffrn_reflns_av_R_equivalents 0.0632
_diffrn_reflns_av_unetI/netI 0.0696
_diffrn_reflns_Laue_measured_fraction_full 0.999
_diffrn_reflns_Laue_measured_fraction_max 0.996
_diffrn_reflns_limit_h_max 25
_diffrn_reflns_limit_h_min -25
_diffrn_reflns_limit_k_max 11
_diffrn_reflns_limit_k_min -13
_diffrn_reflns_limit_l_max 24
_diffrn_reflns_limit_l_min -31
_diffrn_reflns_number 40214
_diffrn_reflns_point_group_measured_fraction_full 0.999
_diffrn_reflns_point_group_measured_fraction_max 0.996
_diffrn_reflns_theta_full 25.242
_diffrn_reflns_theta_max 28.293
_diffrn_reflns_theta_min 1.573
_exptl_absorpt_coefficient_mu 0.769
_exptl_absorpt_correction_T_max 0.9315
_exptl_absorpt_correction_T_min 0.5614
_exptl_absorpt_correction_type numerical
_exptl_absorpt_process_details 'Blessing, 1995'
_exptl_crystal_colour red
_exptl_crystal_density_diffrn 1.451
_exptl_crystal_description plate
_exptl_crystal_F_000 2048
_exptl_crystal_size_max 0.56
_exptl_crystal_size_mid 0.431
_exptl_crystal_size_min 0.104
_refine_diff_density_max 1.991
_refine_diff_density_min -1.372
_refine_diff_density_rms 0.164
_refine_ls_extinction_method none
_refine_ls_goodness_of_fit_ref 1.064
_refine_ls_hydrogen_treatment constr
_refine_ls_matrix_type full
_refine_ls_number_parameters 521
_refine_ls_number_reflns 11261
_refine_ls_number_restraints 372
_refine_ls_restrained_S_all 1.057
_refine_ls_R_factor_all 0.0911
_refine_ls_R_factor_gt 0.0619
_refine_ls_shift/su_max 0.001
_refine_ls_shift/su_mean 0.000
_refine_ls_structure_factor_coef Fsqd
_refine_ls_weighting_details 'w=1/[\s^2^(Fo^2^)+(0.0535P)^2^+28.1825P] where P=(Fo^2^+2Fc^2^)/3'
_refine_ls_weighting_scheme calc
_refine_ls_wR_factor_gt 0.1478
_refine_ls_wR_factor_ref 0.1616
_reflns_Friedel_coverage 0.000
_reflns_number_gt 7405
_reflns_number_total 11261
_reflns_threshold_expression 'I > 2\s(I)'
_cod_data_source_file d2sc03227a2.cif
_cod_data_source_block sar320
_cod_database_code 1567322
_shelx_shelxl_version_number 2018/3
_shelx_space_group_comment
;
The symmetry employed for this shelxl refinement is uniquely defined
by the following loop, which should always be used as a source of
symmetry information in preference to the above space-group names.
They are only intended as comments.
;
_shelx_estimated_absorpt_t_max 0.924
_shelx_estimated_absorpt_t_min 0.673
_olex2_refinement_description
;
1. Fixed Uiso
 At 1.2 times of:
  All C(H) groups
 At 1.5 times of:
  All C(H,H,H) groups
2. Uiso/Uaniso restraints and constraints
All non-hydrogen atoms restrained to be isotropic: with sigma of 0.001 and
sigma for terminal atoms of 0.002
Uanis(C30) = Uanis(C40) = Uanis(C014) = Uanis(C38) = Uanis(C31)
Uanis(C47) = Uanis(C48) = Uanis(C54) = Uanis(C49) = Uanis(C46)
3.a Aromatic/amide H refined with riding coordinates:
 C41(H41), C38(H38), C45(H45), C6(H6), C33(H33), C12(H12), C42(H42), C40(H40),
 C18(H18), C4(H4), C16(H16), C8(H8), C9(H9), C3(H3), C37(H37), C014(H014),
 C39(H39), C14(H14), C36(H36), C17(H17), C15(H15), C5(H5), C34(H34), C43(H43),
 C13(H13), C35(H35), C44(H44), C7(H7)
3.b Idealised Me refined as rotating group:
 C26(H26A,H26B,H26C), C53(H53A,H53B,H53C), C24(H24A,H24B,H24C), C50(H50A,H50B,
 H50C), C55(H55A,H55B,H55C), C27(H27A,H27B,H27C), C51(H51A,H51B,H51C), C25(H25A,
 H25B,H25C), C28(H28A,H28B,H28C), C52(H52A,H52B,H52C)
;
_smtbx_masks_void_probe_radius 0.2
_smtbx_masks_void_truncation_radius 0.2
_olex2_submission_special_instructions 'No special instructions were received'

loop_
_space_group_symop_operation_xyz
'x, y, z'
'-x+1/2, y+1/2, -z+1/2'
'-x, -y, -z'
'x-1/2, -y-1/2, z-1/2'

loop_
_atom_site_label
_atom_site_type_symbol
_atom_site_fract_x
_atom_site_fract_y
_atom_site_fract_z
_atom_site_U_iso_or_equiv
_atom_site_adp_type
_atom_site_occupancy
_atom_site_site_symmetry_order
_atom_site_calc_flag
_atom_site_refinement_flags_posn
_atom_site_refinement_flags_adp
_atom_site_refinement_flags_occupancy
_atom_site_disorder_assembly
_atom_site_disorder_group
Rh2 Rh 0.66941(2) 0.36346(4) 0.36820(2) 0.01052(10) Uani 1 1 d . U . . .
Rh1 Rh 0.82979(2) 0.61042(4) 0.63129(2) 0.01085(11) Uani 1 1 d . U . . .
N2 N 0.8026(3) 0.4273(4) 0.6118(2) 0.0144(9) Uani 1 1 d . U . . .
N4 N 0.6976(2) 0.1790(4) 0.38551(19) 0.0101(9) Uani 1 1 d . U . . .
N1 N 0.7312(2) 0.6049(4) 0.64439(18) 0.0105(8) Uani 1 1 d . U . . .
N3 N 0.7678(3) 0.3598(4) 0.3553(2) 0.0147(9) Uani 1 1 d . U . . .
C30 C 0.8060(3) 0.2482(5) 0.3674(2) 0.0138(5) Uani 1 1 d . U . . .
C31 C 0.7655(3) 0.1445(5) 0.3837(2) 0.0138(5) Uani 1 1 d . U . . .
C2 C 0.7338(3) 0.3907(5) 0.6128(2) 0.0135(10) Uani 1 1 d . U . . .
C29 C 0.8023(3) 0.4714(5) 0.3400(2) 0.0113(10) Uani 1 1 d . U . . .
C41 C 0.8518(3) 0.5405(5) 0.3832(2) 0.0145(11) Uani 1 1 d . U . . .
H41 H 0.863642 0.510723 0.422078 0.017 Uiso 1 1 calc R U . . .
C49 C 0.5546(3) 0.4028(5) 0.3360(2) 0.0135(5) Uani 1 1 d . U . . .
C38 C 0.7989(3) 0.0218(5) 0.3954(2) 0.0138(5) Uani 1 1 d . U . . .
H38 H 0.772610 -0.049768 0.404826 0.017 Uiso 1 1 calc R U . . .
C45 C 0.7873(3) 0.5129(5) 0.2829(2) 0.0166(11) Uani 1 1 d . U . . .
H45 H 0.756291 0.463301 0.253305 0.020 Uiso 1 1 calc R U . . .
C10 C 0.6967(3) 0.7137(5) 0.6616(2) 0.0117(10) Uani 1 1 d . U . . .
C32 C 0.6534(3) 0.0853(5) 0.4043(2) 0.0132(10) Uani 1 1 d . U . . .
C6 C 0.6208(3) 0.4697(5) 0.6309(2) 0.0137(10) Uani 1 1 d . U . . .
H6 H 0.593582 0.536669 0.642851 0.016 Uiso 1 1 calc R U . . .
C11 C 0.8479(3) 0.3336(5) 0.5949(2) 0.0135(10) Uani 1 1 d . U . . .
C33 C 0.5967(3) 0.0281(5) 0.3655(3) 0.0197(12) Uani 1 1 d . U . . .
H33 H 0.587230 0.048793 0.325534 0.024 Uiso 1 1 calc R U . . .
C54 C 0.5721(3) 0.4005(5) 0.3974(2) 0.0135(5) Uani 1 1 d . U . . .
C46 C 0.5954(3) 0.5067(5) 0.3184(2) 0.0135(5) Uani 1 1 d . U . . .
C1 C 0.6922(3) 0.4917(5) 0.6297(2) 0.0121(10) Uani 1 1 d . U . . .
C48 C 0.6245(3) 0.5016(5) 0.4188(2) 0.0135(5) Uani 1 1 d . U . . .
C12 C 0.9029(3) 0.2732(5) 0.6367(3) 0.0183(11) Uani 1 1 d . U . . .
H12 H 0.909252 0.293875 0.676435 0.022 Uiso 1 1 calc R U . . .
C42 C 0.8831(3) 0.6520(5) 0.3684(2) 0.0179(11) Uani 1 1 d . U . . .
H42 H 0.917025 0.698522 0.397374 0.021 Uiso 1 1 calc R U . . .
C19 C 0.9280(3) 0.6515(5) 0.6033(2) 0.0149(11) Uani 1 1 d . U . . .
C40 C 0.8780(3) 0.2267(5) 0.3650(2) 0.0138(5) Uani 1 1 d . U . . .
H40 H 0.904784 0.294996 0.353502 0.017 Uiso 1 1 calc R U . . .
C47 C 0.6385(3) 0.5675(5) 0.3698(2) 0.0135(5) Uani 1 1 d . U . . .
C23 C 0.8756(3) 0.7504(5) 0.5823(2) 0.0185(11) Uani 1 1 d . U . . .
C18 C 0.7152(3) 0.7517(6) 0.7192(3) 0.0202(12) Uani 1 1 d . U . . .
H18 H 0.747763 0.701132 0.747425 0.024 Uiso 1 1 calc R U . . .
C4 C 0.6306(3) 0.2506(6) 0.5991(2) 0.0193(12) Uani 1 1 d . U . . .
H4 H 0.608733 0.168406 0.588544 0.023 Uiso 1 1 calc R U . . .
C20 C 0.9446(3) 0.6514(5) 0.6652(2) 0.0169(11) Uani 1 1 d . U . . .
C21 C 0.9021(3) 0.7543(5) 0.6818(2) 0.0166(11) Uani 1 1 d . U . . .
C16 C 0.6381(3) 0.9371(6) 0.6950(3) 0.0241(13) Uani 1 1 d . U . . .
H16 H 0.619139 1.015198 0.706494 0.029 Uiso 1 1 calc R U . . .
C8 C 0.8855(3) 0.2121(6) 0.5208(3) 0.0226(12) Uani 1 1 d . U . . .
H8 H 0.880460 0.192695 0.481019 0.027 Uiso 1 1 calc R U . . .
C9 C 0.8388(3) 0.3008(6) 0.5369(3) 0.0201(12) Uani 1 1 d . U . . .
H9 H 0.800615 0.338726 0.508240 0.024 Uiso 1 1 calc R U . . .
C3 C 0.7013(3) 0.2688(5) 0.5987(2) 0.0187(11) Uani 1 1 d . U . . .
H3 H 0.728493 0.199053 0.588811 0.022 Uiso 1 1 calc R U . . .
C22 C 0.8605(3) 0.8145(5) 0.6309(3) 0.0192(11) Uani 1 1 d . U . . .
C37 C 0.6671(3) 0.0525(6) 0.4631(3) 0.0230(13) Uani 1 1 d . U . . .
H37 H 0.706725 0.090682 0.490274 0.028 Uiso 1 1 calc R U . . .
C014 C 0.8706(3) 0.0061(5) 0.3932(2) 0.0138(5) Uani 1 1 d . U . . .
H014 H 0.892681 -0.076646 0.401433 0.017 Uiso 1 1 calc R U . . .
C39 C 0.9100(3) 0.1067(5) 0.3793(2) 0.0182(11) Uani 1 1 d . U . . .
H39 H 0.959387 0.094166 0.379509 0.022 Uiso 1 1 calc R U . . .
C14 C 0.6479(3) 0.7851(5) 0.6213(2) 0.0156(11) Uani 1 1 d . U . . .
H14 H 0.634895 0.757593 0.582029 0.019 Uiso 1 1 calc R U . . .
C36 C 0.6238(4) -0.0339(6) 0.4810(3) 0.0302(15) Uani 1 1 d . U . . .
H36 H 0.633893 -0.055242 0.520900 0.036 Uiso 1 1 calc R U . . .
C26 C 0.9066(3) 0.7939(6) 0.7434(3) 0.0222(12) Uani 1 1 d . U . . .
H26A H 0.858456 0.818952 0.747127 0.033 Uiso 1 1 calc R U . . .
H26B H 0.939717 0.867640 0.753858 0.033 Uiso 1 1 calc R U . . .
H26C H 0.924552 0.720893 0.769359 0.033 Uiso 1 1 calc R U . . .
C53 C 0.6532(4) 0.5392(6) 0.4796(3) 0.0271(14) Uani 1 1 d . U . . .
H53A H 0.647232 0.467024 0.504733 0.041 Uiso 1 1 calc R U . . .
H53B H 0.626850 0.615168 0.488196 0.041 Uiso 1 1 calc R U . . .
H53C H 0.704678 0.560414 0.486392 0.041 Uiso 1 1 calc R U . . .
C24 C 0.9593(3) 0.5667(6) 0.5648(3) 0.0233(13) Uani 1 1 d . U . . .
H24A H 0.976600 0.485615 0.584955 0.035 Uiso 1 1 calc R U . . .
H24B H 0.999799 0.611724 0.554825 0.035 Uiso 1 1 calc R U . . .
H24C H 0.922087 0.547385 0.529308 0.035 Uiso 1 1 calc R U . . .
C50 C 0.5012(3) 0.3195(6) 0.2956(2) 0.0202(12) Uani 1 1 d . U . . .
H50A H 0.521068 0.292846 0.263308 0.030 Uiso 1 1 calc R U . . .
H50B H 0.456401 0.368430 0.280732 0.030 Uiso 1 1 calc R U . . .
H50C H 0.490931 0.242390 0.316258 0.030 Uiso 1 1 calc R U . . .
C17 C 0.6855(3) 0.8642(6) 0.7351(3) 0.0221(12) Uani 1 1 d . U . . .
H17 H 0.698299 0.891141 0.774391 0.027 Uiso 1 1 calc R U . . .
C15 C 0.6173(3) 0.8973(6) 0.6373(3) 0.0224(12) Uani 1 1 d . U . . .
H15 H 0.582919 0.945784 0.609508 0.027 Uiso 1 1 calc R U . . .
C5 C 0.5897(3) 0.3505(5) 0.6149(3) 0.0194(12) Uani 1 1 d . U . . .
H5 H 0.540502 0.336103 0.614545 0.023 Uiso 1 1 calc R U . . .
C34 C 0.5532(3) -0.0605(6) 0.3850(3) 0.0216(12) Uani 1 1 d . U . . .
H34 H 0.514158 -0.100292 0.357827 0.026 Uiso 1 1 calc R U . . .
C55 C 0.5399(3) 0.3154(6) 0.4349(3) 0.0221(12) Uani 1 1 d . U . . .
H55A H 0.515269 0.242152 0.412028 0.033 Uiso 1 1 calc R U . . .
H55B H 0.505077 0.365332 0.450062 0.033 Uiso 1 1 calc R U . . .
H55C H 0.578314 0.282767 0.467106 0.033 Uiso 1 1 calc R U . . .
C43 C 0.8656(3) 0.6966(6) 0.3123(3) 0.0216(12) Uani 1 1 d . U . . .
H43 H 0.886306 0.775021 0.303020 0.026 Uiso 1 1 calc R U . . .
C27 C 0.8128(4) 0.9302(6) 0.6296(3) 0.0272(14) Uani 1 1 d . U . . .
H27A H 0.772236 0.926293 0.595165 0.041 Uiso 1 1 calc R U . . .
H27B H 0.840701 1.009617 0.628564 0.041 Uiso 1 1 calc R U . . .
H27C H 0.794242 0.930576 0.664406 0.041 Uiso 1 1 calc R U . . .
C13 C 0.9479(3) 0.1836(5) 0.6203(2) 0.0181(11) Uani 1 1 d . U . . .
H13 H 0.985131 0.143067 0.648844 0.022 Uiso 1 1 calc R U . . .
C51 C 0.5922(3) 0.5471(6) 0.2583(2) 0.0203(12) Uani 1 1 d . U . . .
H51A H 0.639866 0.578493 0.256003 0.030 Uiso 1 1 calc R U . . .
H51B H 0.556546 0.616704 0.246891 0.030 Uiso 1 1 calc R U . . .
H51C H 0.578149 0.472868 0.232262 0.030 Uiso 1 1 calc R U . . .
C25 C 0.9973(3) 0.5664(6) 0.7051(3) 0.0213(12) Uani 1 1 d . U . . .
H25A H 0.974995 0.531213 0.734626 0.032 Uiso 1 1 calc R U . . .
H25B H 1.040218 0.616985 0.723763 0.032 Uiso 1 1 calc R U . . .
H25C H 1.011381 0.494865 0.683105 0.032 Uiso 1 1 calc R U . . .
C28 C 0.8451(4) 0.7875(6) 0.5199(3) 0.0279(14) Uani 1 1 d . U . . .
H28A H 0.840968 0.709852 0.495527 0.042 Uiso 1 1 calc R U . . .
H28B H 0.877402 0.850166 0.508185 0.042 Uiso 1 1 calc R U . . .
H28C H 0.797244 0.826493 0.515290 0.042 Uiso 1 1 calc R U . . .
C35 C 0.5654(4) -0.0921(6) 0.4431(3) 0.0268(14) Uani 1 1 d . U . . .
H35 H 0.534889 -0.151194 0.456372 0.032 Uiso 1 1 calc R U . . .
C44 C 0.8180(4) 0.6279(6) 0.2691(3) 0.0257(13) Uani 1 1 d . U . . .
H44 H 0.806293 0.658721 0.230306 0.031 Uiso 1 1 calc R U . . .
C7 C 0.9390(3) 0.1527(6) 0.5626(3) 0.0224(12) Uani 1 1 d . U . . .
H7 H 0.969793 0.090393 0.551702 0.027 Uiso 1 1 calc R U . . .
C52 C 0.6866(3) 0.6851(6) 0.3727(3) 0.0212(13) Uani 1 1 d . U . . .
H52A H 0.728624 0.676865 0.405816 0.032 Uiso 1 1 calc R U . . .
H52B H 0.659352 0.763419 0.377154 0.032 Uiso 1 1 calc R U . . .
H52C H 0.702829 0.691266 0.336937 0.032 Uiso 1 1 calc R U . . .

loop_
_atom_site_aniso_label
_atom_site_aniso_U_11
_atom_site_aniso_U_22
_atom_site_aniso_U_33
_atom_site_aniso_U_23
_atom_site_aniso_U_13
_atom_site_aniso_U_12
Rh2 0.00760(19) 0.01103(18) 0.0119(2) 0.00067(15) 0.00058(15) 0.00132(15)
Rh1 0.0079(2) 0.01085(18) 0.0138(2) 0.00043(15) 0.00265(15) 0.00070(15)
N2 0.0146(12) 0.0139(12) 0.0144(12) -0.0007(9) 0.0031(9) 0.0001(9)
N4 0.0100(12) 0.0101(11) 0.0098(12) -0.0002(9) 0.0018(9) -0.0008(9)
N1 0.0097(11) 0.0103(11) 0.0116(11) -0.0009(9) 0.0031(9) 0.0000(9)
N3 0.0148(12) 0.0140(12) 0.0150(12) 0.0005(9) 0.0032(9) 0.0004(9)
C30 0.0139(6) 0.0138(6) 0.0133(6) -0.0005(4) 0.0029(4) 0.0003(4)
C31 0.0139(6) 0.0138(6) 0.0133(6) -0.0005(4) 0.0029(4) 0.0003(4)
C2 0.0134(13) 0.0133(13) 0.0135(13) 0.0005(9) 0.0029(9) 0.0008(9)
C29 0.0108(13) 0.0113(12) 0.0117(13) 0.0005(9) 0.0027(9) 0.0006(9)
C41 0.0144(13) 0.0148(13) 0.0144(13) 0.0001(9) 0.0035(9) -0.0001(9)
C49 0.0127(6) 0.0139(6) 0.0136(6) -0.0002(4) 0.0030(4) 0.0016(4)
C38 0.0139(6) 0.0138(6) 0.0133(6) -0.0005(4) 0.0029(4) 0.0003(4)
C45 0.0156(14) 0.0174(14) 0.0164(14) -0.0004(9) 0.0033(9) 0.0004(9)
C10 0.0108(13) 0.0117(13) 0.0127(13) -0.0002(9) 0.0031(9) -0.0002(9)
C32 0.0127(13) 0.0127(13) 0.0138(13) 0.0003(9) 0.0030(9) 0.0007(9)
C6 0.0129(13) 0.0142(13) 0.0140(13) 0.0009(9) 0.0037(9) -0.0009(9)
C11 0.0133(13) 0.0130(13) 0.0141(13) -0.0005(9) 0.0031(9) 0.0001(9)
C33 0.0193(14) 0.0198(14) 0.0196(14) 0.0009(9) 0.0040(9) 0.0000(9)
C54 0.0127(6) 0.0139(6) 0.0136(6) -0.0002(4) 0.0030(4) 0.0016(4)
C46 0.0127(6) 0.0139(6) 0.0136(6) -0.0002(4) 0.0030(4) 0.0016(4)
C1 0.0112(13) 0.0124(13) 0.0125(13) 0.0003(9) 0.0027(9) -0.0006(9)
C48 0.0127(6) 0.0139(6) 0.0136(6) -0.0002(4) 0.0030(4) 0.0016(4)
C12 0.0180(14) 0.0184(14) 0.0181(14) 0.0001(9) 0.0036(9) 0.0006(9)
C42 0.0174(14) 0.0174(14) 0.0185(14) -0.0007(9) 0.0037(9) -0.0007(9)
C19 0.0139(13) 0.0160(13) 0.0154(13) 0.0003(9) 0.0045(9) -0.0007(9)
C40 0.0139(6) 0.0138(6) 0.0133(6) -0.0005(4) 0.0029(4) 0.0003(4)
C47 0.0127(6) 0.0139(6) 0.0136(6) -0.0002(4) 0.0030(4) 0.0016(4)
C23 0.0179(14) 0.0185(14) 0.0192(14) 0.0003(9) 0.0045(9) -0.0020(9)
C18 0.0197(14) 0.0213(14) 0.0198(14) -0.0001(9) 0.0049(9) 0.0002(9)
C4 0.0197(14) 0.0185(14) 0.0198(14) 0.0005(9) 0.0048(9) -0.0015(9)
C20 0.0160(14) 0.0176(13) 0.0172(14) -0.0003(9) 0.0042(9) -0.0009(9)
C21 0.0165(13) 0.0165(13) 0.0170(14) -0.0008(9) 0.0042(9) -0.0013(9)
C16 0.0242(15) 0.0237(15) 0.0251(15) -0.0015(9) 0.0072(10) 0.0009(9)
C8 0.0224(15) 0.0233(15) 0.0218(15) -0.0017(9) 0.0053(10) 0.0007(9)
C9 0.0197(15) 0.0202(14) 0.0201(15) -0.0008(9) 0.0045(9) 0.0004(9)
C3 0.0193(14) 0.0179(14) 0.0187(14) 0.0000(9) 0.0043(9) 0.0003(9)
C22 0.0185(14) 0.0189(14) 0.0200(14) 0.0000(9) 0.0047(9) -0.0014(9)
C37 0.0234(15) 0.0226(15) 0.0228(15) 0.0007(9) 0.0052(10) -0.0017(9)
C014 0.0139(6) 0.0138(6) 0.0133(6) -0.0005(4) 0.0029(4) 0.0003(4)
C39 0.0177(14) 0.0187(14) 0.0185(14) -0.0014(9) 0.0053(9) 0.0008(9)
C14 0.0152(13) 0.0158(13) 0.0160(14) -0.0011(9) 0.0041(9) 0.0000(9)
C36 0.0305(17) 0.0304(17) 0.0299(17) 0.0009(10) 0.0076(10) -0.0004(10)
C26 0.0212(19) 0.0246(19) 0.0225(19) -0.0036(15) 0.0087(15) -0.0041(15)
C53 0.029(2) 0.028(2) 0.022(2) -0.0045(16) 0.0031(16) 0.0039(16)
C24 0.0222(19) 0.0256(19) 0.0229(19) -0.0019(16) 0.0071(16) 0.0000(16)
C50 0.0183(18) 0.0227(19) 0.0190(18) -0.0010(15) 0.0039(15) 0.0000(15)
C17 0.0220(15) 0.0229(15) 0.0220(15) -0.0018(9) 0.0066(10) 0.0000(9)
C15 0.0226(15) 0.0220(15) 0.0228(15) -0.0002(9) 0.0062(10) 0.0003(9)
C5 0.0189(14) 0.0196(14) 0.0198(14) 0.0011(9) 0.0049(9) -0.0015(9)
C34 0.0205(15) 0.0210(15) 0.0229(15) -0.0002(9) 0.0048(10) -0.0005(9)
C55 0.0188(19) 0.0247(19) 0.0235(19) 0.0018(15) 0.0067(15) 0.0001(15)
C43 0.0213(15) 0.0210(14) 0.0228(15) 0.0011(9) 0.0063(10) -0.0008(9)
C27 0.027(2) 0.024(2) 0.032(2) 0.0021(16) 0.0089(16) 0.0001(16)
C13 0.0169(14) 0.0184(14) 0.0186(14) 0.0001(9) 0.0040(9) 0.0005(9)
C51 0.0209(19) 0.0228(19) 0.0171(18) 0.0027(15) 0.0048(15) 0.0044(15)
C25 0.0183(19) 0.0221(19) 0.0222(19) 0.0013(15) 0.0023(15) -0.0016(15)
C28 0.027(2) 0.029(2) 0.027(2) 0.0035(16) 0.0057(16) -0.0002(16)
C35 0.0264(16) 0.0265(16) 0.0281(16) 0.0013(9) 0.0076(10) -0.0003(9)
C44 0.0258(16) 0.0263(16) 0.0252(16) 0.0020(9) 0.0071(10) -0.0001(9)
C7 0.0217(15) 0.0220(15) 0.0230(15) -0.0020(9) 0.0050(10) 0.0010(9)
C52 0.0201(19) 0.0184(18) 0.026(2) -0.0011(15) 0.0074(16) 0.0015(15)

loop_
_atom_type_symbol
_atom_type_description
_atom_type_scat_dispersion_real
_atom_type_scat_dispersion_imag
_atom_type_scat_source
C C 0.0033 0.0016 'International Tables Vol C Tables 4.2.6.8 and 6.1.1.4'
H H 0.0000 0.0000 'International Tables Vol C Tables 4.2.6.8 and 6.1.1.4'
N N 0.0061 0.0033 'International Tables Vol C Tables 4.2.6.8 and 6.1.1.4'
Rh Rh -1.1178 0.9187 'International Tables Vol C Tables 4.2.6.8 and 6.1.1.4'

loop_
_geom_angle_atom_site_label_1
_geom_angle_atom_site_label_2
_geom_angle_atom_site_label_3
_geom_angle
_geom_angle_site_symmetry_1
_geom_angle_site_symmetry_3
_geom_angle_publ_flag
N4 Rh2 C49 116.62(19) . . ?
N4 Rh2 C54 108.02(19) . . ?
N4 Rh2 C46 149.86(19) . . ?
N4 Rh2 C48 129.30(19) . . ?
N4 Rh2 C47 167.09(19) . . ?
N3 Rh2 N4 78.26(18) . . ?
N3 Rh2 C49 149.52(19) . . ?
N3 Rh2 C54 166.81(19) . . ?
N3 Rh2 C46 116.04(19) . . ?
N3 Rh2 C48 128.30(19) . . ?
N3 Rh2 C47 106.97(19) . . ?
C49 Rh2 C54 38.11(19) . . ?
C49 Rh2 C46 38.85(19) . . ?
C49 Rh2 C48 64.63(19) . . ?
C49 Rh2 C47 64.8(2) . . ?
C54 Rh2 C46 64.3(2) . . ?
C54 Rh2 C48 38.84(19) . . ?
C54 Rh2 C47 64.5(2) . . ?
C46 Rh2 C47 38.48(19) . . ?
C48 Rh2 C46 64.38(19) . . ?
C48 Rh2 C47 38.34(19) . . ?
N2 Rh1 N1 78.83(18) . . ?
N2 Rh1 C19 107.9(2) . . ?
N2 Rh1 C23 128.6(2) . . ?
N2 Rh1 C20 116.9(2) . . ?
N2 Rh1 C21 150.7(2) . . ?
N2 Rh1 C22 166.2(2) . . ?
N1 Rh1 C19 167.06(19) . . ?
N1 Rh1 C23 129.0(2) . . ?
N1 Rh1 C20 148.52(19) . . ?
N1 Rh1 C21 115.35(19) . . ?
N1 Rh1 C22 107.1(2) . . ?
C19 Rh1 C22 63.9(2) . . ?
C23 Rh1 C19 38.3(2) . . ?
C23 Rh1 C20 64.4(2) . . ?
C23 Rh1 C21 63.9(2) . . ?
C23 Rh1 C22 38.2(2) . . ?
C20 Rh1 C19 38.3(2) . . ?
C20 Rh1 C22 64.4(2) . . ?
C21 Rh1 C19 64.1(2) . . ?
C21 Rh1 C20 38.9(2) . . ?
C21 Rh1 C22 38.0(2) . . ?
C2 N2 Rh1 117.0(4) . . ?
C2 N2 C11 118.2(4) . . ?
C11 N2 Rh1 124.8(4) . . ?
C31 N4 Rh2 117.0(3) . . ?
C31 N4 C32 118.5(4) . . ?
C32 N4 Rh2 124.2(3) . . ?
C10 N1 Rh1 123.6(3) . . ?
C1 N1 Rh1 117.2(3) . . ?
C1 N1 C10 118.9(4) . . ?
C30 N3 Rh2 117.7(4) . . ?
C30 N3 C29 118.9(5) . . ?
C29 N3 Rh2 123.1(3) . . ?
N3 C30 C31 113.2(5) . . ?
N3 C30 C40 127.2(5) . . ?
C40 C30 C31 119.6(5) . . ?
N4 C31 C30 113.6(5) . . ?
N4 C31 C38 128.1(5) . . ?
C38 C31 C30 118.3(5) . . ?
N2 C2 C1 114.0(5) . . ?
N2 C2 C3 127.5(5) . . ?
C3 C2 C1 118.5(5) . . ?
C41 C29 N3 119.5(5) . . ?
C45 C29 N3 120.5(5) . . ?
C45 C29 C41 120.0(5) . . ?
C29 C41 H41 120.3 . . ?
C42 C41 C29 119.3(5) . . ?
C42 C41 H41 120.3 . . ?
C54 C49 Rh2 71.0(3) . . ?
C54 C49 C46 107.9(5) . . ?
C54 C49 C50 127.3(5) . . ?
C46 C49 Rh2 70.8(3) . . ?
C46 C49 C50 124.8(5) . . ?
C50 C49 Rh2 126.1(4) . . ?
C31 C38 H38 120.1 . . ?
C014 C38 C31 119.8(5) . . ?
C014 C38 H38 120.1 . . ?
C29 C45 H45 120.1 . . ?
C29 C45 C44 119.9(5) . . ?
C44 C45 H45 120.1 . . ?
C18 C10 N1 119.3(5) . . ?
C14 C10 N1 120.4(5) . . ?
C14 C10 C18 120.2(5) . . ?
C33 C32 N4 120.5(5) . . ?
C33 C32 C37 119.4(5) . . ?
C37 C32 N4 120.1(5) . . ?
C1 C6 H6 120.1 . . ?
C5 C6 H6 120.1 . . ?
C5 C6 C1 119.8(5) . . ?
C12 C11 N2 120.0(5) . . ?
C9 C11 N2 120.9(5) . . ?
C9 C11 C12 119.0(5) . . ?
C32 C33 H33 120.2 . . ?
C32 C33 C34 119.6(5) . . ?
C34 C33 H33 120.2 . . ?
C49 C54 Rh2 70.8(3) . . ?
C49 C54 C48 108.4(5) . . ?
C49 C54 C55 127.1(5) . . ?
C48 C54 Rh2 70.6(3) . . ?
C48 C54 C55 124.4(5) . . ?
C55 C54 Rh2 127.0(4) . . ?
C49 C46 Rh2 70.3(3) . . ?
C49 C46 C51 126.5(5) . . ?
C47 C46 Rh2 71.0(3) . . ?
C47 C46 C49 108.0(5) . . ?
C47 C46 C51 125.5(5) . . ?
C51 C46 Rh2 125.7(4) . . ?
N1 C1 C2 112.6(5) . . ?
N1 C1 C6 127.0(5) . . ?
C6 C1 C2 120.3(5) . . ?
C54 C48 Rh2 70.5(3) . . ?
C54 C48 C53 126.3(5) . . ?
C47 C48 Rh2 71.2(3) . . ?
C47 C48 C54 107.9(5) . . ?
C47 C48 C53 125.6(5) . . ?
C53 C48 Rh2 128.2(4) . . ?
C11 C12 H12 119.9 . . ?
C13 C12 C11 120.2(5) . . ?
C13 C12 H12 119.9 . . ?
C41 C42 H42 119.7 . . ?
C43 C42 C41 120.7(5) . . ?
C43 C42 H42 119.7 . . ?
C23 C19 Rh1 70.5(3) . . ?
C23 C19 C20 108.5(5) . . ?
C23 C19 C24 123.6(5) . . ?
C20 C19 Rh1 70.8(3) . . ?
C20 C19 C24 127.8(5) . . ?
C24 C19 Rh1 125.5(4) . . ?
C30 C40 H40 119.8 . . ?
C39 C40 C30 120.5(5) . . ?
C39 C40 H40 119.8 . . ?
C46 C47 Rh2 70.5(3) . . ?
C46 C47 C52 126.8(5) . . ?
C48 C47 Rh2 70.4(3) . . ?
C48 C47 C46 107.8(5) . . ?
C48 C47 C52 125.2(5) . . ?
C52 C47 Rh2 127.5(4) . . ?
C19 C23 Rh1 71.2(3) . . ?
C19 C23 C28 126.2(5) . . ?
C22 C23 Rh1 71.3(3) . . ?
C22 C23 C19 108.2(5) . . ?
C22 C23 C28 125.5(5) . . ?
C28 C23 Rh1 126.3(4) . . ?
C10 C18 H18 120.4 . . ?
C17 C18 C10 119.1(5) . . ?
C17 C18 H18 120.4 . . ?
C3 C4 H4 119.3 . . ?
C3 C4 C5 121.3(5) . . ?
C5 C4 H4 119.3 . . ?
C19 C20 Rh1 71.0(3) . . ?
C19 C20 C21 106.7(5) . . ?
C19 C20 C25 127.0(5) . . ?
C21 C20 Rh1 70.3(3) . . ?
C21 C20 C25 126.2(5) . . ?
C25 C20 Rh1 125.5(4) . . ?
C20 C21 Rh1 70.8(3) . . ?
C20 C21 C26 124.5(5) . . ?
C22 C21 Rh1 71.4(3) . . ?
C22 C21 C20 108.5(5) . . ?
C22 C21 C26 126.9(5) . . ?
C26 C21 Rh1 126.8(4) . . ?
C17 C16 H16 119.9 . . ?
C17 C16 C15 120.2(6) . . ?
C15 C16 H16 119.9 . . ?
C9 C8 H8 120.0 . . ?
C7 C8 H8 120.0 . . ?
C7 C8 C9 119.9(6) . . ?
C11 C9 C8 120.2(6) . . ?
C11 C9 H9 119.9 . . ?
C8 C9 H9 119.9 . . ?
C2 C3 H3 120.0 . . ?
C4 C3 C2 119.9(5) . . ?
C4 C3 H3 120.0 . . ?
C23 C22 Rh1 70.5(3) . . ?
C23 C22 C27 126.8(5) . . ?
C21 C22 Rh1 70.7(3) . . ?
C21 C22 C23 108.1(5) . . ?
C21 C22 C27 125.0(5) . . ?
C27 C22 Rh1 127.2(4) . . ?
C32 C37 H37 120.1 . . ?
C36 C37 C32 119.8(6) . . ?
C36 C37 H37 120.1 . . ?
C38 C014 H014 119.1 . . ?
C39 C014 C38 121.8(5) . . ?
C39 C014 H014 119.1 . . ?
C40 C39 H39 120.0 . . ?
C014 C39 C40 120.0(5) . . ?
C014 C39 H39 120.0 . . ?
C10 C14 H14 119.6 . . ?
C10 C14 C15 120.7(5) . . ?
C15 C14 H14 119.6 . . ?
C37 C36 H36 118.8 . . ?
C37 C36 C35 122.4(6) . . ?
C35 C36 H36 118.8 . . ?
C21 C26 H26A 109.5 . . ?
C21 C26 H26B 109.5 . . ?
C21 C26 H26C 109.5 . . ?
H26A C26 H26B 109.5 . . ?
H26A C26 H26C 109.5 . . ?
H26B C26 H26C 109.5 . . ?
C48 C53 H53A 109.5 . . ?
C48 C53 H53B 109.5 . . ?
C48 C53 H53C 109.5 . . ?
H53A C53 H53B 109.5 . . ?
H53A C53 H53C 109.5 . . ?
H53B C53 H53C 109.5 . . ?
C19 C24 H24A 109.5 . . ?
C19 C24 H24B 109.5 . . ?
C19 C24 H24C 109.5 . . ?
H24A C24 H24B 109.5 . . ?
H24A C24 H24C 109.5 . . ?
H24B C24 H24C 109.5 . . ?
C49 C50 H50A 109.5 . . ?
C49 C50 H50B 109.5 . . ?
C49 C50 H50C 109.5 . . ?
H50A C50 H50B 109.5 . . ?
H50A C50 H50C 109.5 . . ?
H50B C50 H50C 109.5 . . ?
C18 C17 H17 119.5 . . ?
C16 C17 C18 121.0(6) . . ?
C16 C17 H17 119.5 . . ?
C16 C15 H15 120.7 . . ?
C14 C15 C16 118.7(6) . . ?
C14 C15 H15 120.7 . . ?
C6 C5 C4 120.1(6) . . ?
C6 C5 H5 120.0 . . ?
C4 C5 H5 120.0 . . ?
C33 C34 H34 119.2 . . ?
C35 C34 C33 121.6(6) . . ?
C35 C34 H34 119.2 . . ?
C54 C55 H55A 109.5 . . ?
C54 C55 H55B 109.5 . . ?
C54 C55 H55C 109.5 . . ?
H55A C55 H55B 109.5 . . ?
H55A C55 H55C 109.5 . . ?
H55B C55 H55C 109.5 . . ?
C42 C43 H43 119.7 . . ?
C42 C43 C44 120.6(6) . . ?
C44 C43 H43 119.7 . . ?
C22 C27 H27A 109.5 . . ?
C22 C27 H27B 109.5 . . ?
C22 C27 H27C 109.5 . . ?
H27A C27 H27B 109.5 . . ?
H27A C27 H27C 109.5 . . ?
H27B C27 H27C 109.5 . . ?
C12 C13 H13 119.8 . . ?
C7 C13 C12 120.3(6) . . ?
C7 C13 H13 119.8 . . ?
C46 C51 H51A 109.5 . . ?
C46 C51 H51B 109.5 . . ?
C46 C51 H51C 109.5 . . ?
H51A C51 H51B 109.5 . . ?
H51A C51 H51C 109.5 . . ?
H51B C51 H51C 109.5 . . ?
C20 C25 H25A 109.5 . . ?
C20 C25 H25B 109.5 . . ?
C20 C25 H25C 109.5 . . ?
H25A C25 H25B 109.5 . . ?
H25A C25 H25C 109.5 . . ?
H25B C25 H25C 109.5 . . ?
C23 C28 H28A 109.5 . . ?
C23 C28 H28B 109.5 . . ?
C23 C28 H28C 109.5 . . ?
H28A C28 H28B 109.5 . . ?
H28A C28 H28C 109.5 . . ?
H28B C28 H28C 109.5 . . ?
C36 C35 C34 117.2(6) . . ?
C36 C35 H35 121.4 . . ?
C34 C35 H35 121.4 . . ?
C45 C44 H44 120.2 . . ?
C43 C44 C45 119.5(6) . . ?
C43 C44 H44 120.2 . . ?
C8 C7 H7 119.9 . . ?
C13 C7 C8 120.2(6) . . ?
C13 C7 H7 119.9 . . ?
C47 C52 H52A 109.5 . . ?
C47 C52 H52B 109.5 . . ?
C47 C52 H52C 109.5 . . ?
H52A C52 H52B 109.5 . . ?
H52A C52 H52C 109.5 . . ?
H52B C52 H52C 109.5 . . ?

loop_
_geom_bond_atom_site_label_1
_geom_bond_atom_site_label_2
_geom_bond_distance
_geom_bond_site_symmetry_2
_geom_bond_publ_flag
Rh2 N4 1.990(4) . ?
Rh2 N3 1.979(5) . ?
Rh2 C49 2.172(5) . ?
Rh2 C54 2.175(5) . ?
Rh2 C46 2.179(5) . ?
Rh2 C48 2.176(5) . ?
Rh2 C47 2.186(5) . ?
Rh1 N2 1.982(5) . ?
Rh1 N1 1.985(4) . ?
Rh1 C19 2.183(6) . ?
Rh1 C23 2.174(6) . ?
Rh1 C20 2.181(6) . ?
Rh1 C21 2.175(6) . ?
Rh1 C22 2.184(6) . ?
N2 C2 1.373(7) . ?
N2 C11 1.421(7) . ?
N4 C31 1.356(7) . ?
N4 C32 1.426(7) . ?
N1 C10 1.412(6) . ?
N1 C1 1.381(6) . ?
N3 C30 1.354(7) . ?
N3 C29 1.418(7) . ?
C30 C31 1.429(7) . ?
C30 C40 1.409(7) . ?
C31 C38 1.413(7) . ?
C2 C1 1.427(7) . ?
C2 C3 1.405(7) . ?
C29 C41 1.406(7) . ?
C29 C45 1.387(7) . ?
C41 H41 0.9500 . ?
C41 C42 1.381(8) . ?
C49 C54 1.419(7) . ?
C49 C46 1.447(7) . ?
C49 C50 1.488(8) . ?
C38 H38 0.9500 . ?
C38 C014 1.392(7) . ?
C45 H45 0.9500 . ?
C45 C44 1.397(8) . ?
C10 C18 1.388(8) . ?
C10 C14 1.374(7) . ?
C32 C33 1.370(8) . ?
C32 C37 1.401(8) . ?
C6 H6 0.9500 . ?
C6 C1 1.389(7) . ?
C6 C5 1.376(8) . ?
C11 C12 1.400(8) . ?
C11 C9 1.392(8) . ?
C33 H33 0.9500 . ?
C33 C34 1.391(8) . ?
C54 C48 1.446(7) . ?
C54 C55 1.490(8) . ?
C46 C47 1.438(7) . ?
C46 C51 1.479(7) . ?
C48 C47 1.432(7) . ?
C48 C53 1.469(8) . ?
C12 H12 0.9500 . ?
C12 C13 1.383(8) . ?
C42 H42 0.9500 . ?
C42 C43 1.377(8) . ?
C19 C23 1.428(8) . ?
C19 C20 1.431(8) . ?
C19 C24 1.497(8) . ?
C40 H40 0.9500 . ?
C40 C39 1.383(7) . ?
C47 C52 1.512(8) . ?
C23 C22 1.425(8) . ?
C23 C28 1.506(8) . ?
C18 H18 0.9500 . ?
C18 C17 1.384(8) . ?
C4 H4 0.9500 . ?
C4 C3 1.366(8) . ?
C4 C5 1.399(8) . ?
C20 C21 1.450(8) . ?
C20 C25 1.485(8) . ?
C21 C22 1.418(8) . ?
C21 C26 1.507(8) . ?
C16 H16 0.9500 . ?
C16 C17 1.365(8) . ?
C16 C15 1.397(8) . ?
C8 H8 0.9500 . ?
C8 C9 1.397(8) . ?
C8 C7 1.381(8) . ?
C9 H9 0.9500 . ?
C3 H3 0.9500 . ?
C22 C27 1.497(8) . ?
C37 H37 0.9500 . ?
C37 C36 1.354(9) . ?
C014 H014 0.9500 . ?
C014 C39 1.371(8) . ?
C39 H39 0.9500 . ?
C14 H14 0.9500 . ?
C14 C15 1.391(8) . ?
C36 H36 0.9500 . ?
C36 C35 1.385(9) . ?
C26 H26A 0.9800 . ?
C26 H26B 0.9800 . ?
C26 H26C 0.9800 . ?
C53 H53A 0.9800 . ?
C53 H53B 0.9800 . ?
C53 H53C 0.9800 . ?
C24 H24A 0.9800 . ?
C24 H24B 0.9800 . ?
C24 H24C 0.9800 . ?
C50 H50A 0.9800 . ?
C50 H50B 0.9800 . ?
C50 H50C 0.9800 . ?
C17 H17 0.9500 . ?
C15 H15 0.9500 . ?
C5 H5 0.9500 . ?
C34 H34 0.9500 . ?
C34 C35 1.385(9) . ?
C55 H55A 0.9800 . ?
C55 H55B 0.9800 . ?
C55 H55C 0.9800 . ?
C43 H43 0.9500 . ?
C43 C44 1.386(9) . ?
C27 H27A 0.9800 . ?
C27 H27B 0.9800 . ?
C27 H27C 0.9800 . ?
C13 H13 0.9500 . ?
C13 C7 1.381(8) . ?
C51 H51A 0.9800 . ?
C51 H51B 0.9800 . ?
C51 H51C 0.9800 . ?
C25 H25A 0.9800 . ?
C25 H25B 0.9800 . ?
C25 H25C 0.9800 . ?
C28 H28A 0.9800 . ?
C28 H28B 0.9800 . ?
C28 H28C 0.9800 . ?
C35 H35 0.9500 . ?
C44 H44 0.9500 . ?
C7 H7 0.9500 . ?
C52 H52A 0.9800 . ?
C52 H52B 0.9800 . ?
C52 H52C 0.9800 . ?

loop_
_geom_torsion_atom_site_label_1
_geom_torsion_atom_site_label_2
_geom_torsion_atom_site_label_3
_geom_torsion_atom_site_label_4
_geom_torsion
_geom_torsion_site_symmetry_1
_geom_torsion_site_symmetry_2
_geom_torsion_site_symmetry_3
_geom_torsion_site_symmetry_4
_geom_torsion_publ_flag
Rh2 N4 C31 C30 -2.0(6) . . . . ?
Rh2 N4 C31 C38 178.4(4) . . . . ?
Rh2 N4 C32 C33 78.5(6) . . . . ?
Rh2 N4 C32 C37 -100.4(5) . . . . ?
Rh2 N3 C30 C31 4.8(6) . . . . ?
Rh2 N3 C30 C40 -175.6(4) . . . . ?
Rh2 N3 C29 C41 97.7(5) . . . . ?
Rh2 N3 C29 C45 -82.0(6) . . . . ?
Rh2 C49 C54 C48 60.9(4) . . . . ?
Rh2 C49 C54 C55 -122.4(6) . . . . ?
Rh2 C49 C46 C47 -61.4(4) . . . . ?
Rh2 C49 C46 C51 120.4(5) . . . . ?
Rh2 C54 C48 C47 61.8(4) . . . . ?
Rh2 C54 C48 C53 -123.7(6) . . . . ?
Rh2 C46 C47 C48 -60.8(4) . . . . ?
Rh2 C46 C47 C52 122.8(6) . . . . ?
Rh2 C48 C47 C46 60.9(4) . . . . ?
Rh2 C48 C47 C52 -122.7(5) . . . . ?
Rh1 N2 C2 C1 -1.7(6) . . . . ?
Rh1 N2 C2 C3 177.4(4) . . . . ?
Rh1 N2 C11 C12 79.0(6) . . . . ?
Rh1 N2 C11 C9 -100.8(6) . . . . ?
Rh1 N1 C10 C18 -79.0(6) . . . . ?
Rh1 N1 C10 C14 97.9(5) . . . . ?
Rh1 N1 C1 C2 6.4(6) . . . . ?
Rh1 N1 C1 C6 -174.8(4) . . . . ?
Rh1 C19 C23 C22 62.1(4) . . . . ?
Rh1 C19 C23 C28 -121.7(6) . . . . ?
Rh1 C19 C20 C21 -61.6(4) . . . . ?
Rh1 C19 C20 C25 120.6(6) . . . . ?
Rh1 C23 C22 C21 61.0(4) . . . . ?
Rh1 C23 C22 C27 -122.4(6) . . . . ?
Rh1 C20 C21 C22 -61.8(4) . . . . ?
Rh1 C20 C21 C26 122.0(5) . . . . ?
Rh1 C21 C22 C23 -60.9(4) . . . . ?
Rh1 C21 C22 C27 122.4(6) . . . . ?
N2 C2 C1 N1 -3.0(7) . . . . ?
N2 C2 C1 C6 178.1(5) . . . . ?
N2 C2 C3 C4 -176.6(5) . . . . ?
N2 C11 C12 C13 -178.9(5) . . . . ?
N2 C11 C9 C8 177.6(5) . . . . ?
N4 C31 C38 C014 -177.8(5) . . . . ?
N4 C32 C33 C34 -178.3(5) . . . . ?
N4 C32 C37 C36 178.1(6) . . . . ?
N1 C10 C18 C17 174.9(5) . . . . ?
N1 C10 C14 C15 -175.8(5) . . . . ?
N3 C30 C31 N4 -1.8(7) . . . . ?
N3 C30 C31 C38 177.8(5) . . . . ?
N3 C30 C40 C39 179.3(5) . . . . ?
N3 C29 C41 C42 -177.4(5) . . . . ?
N3 C29 C45 C44 175.7(5) . . . . ?
C30 N3 C29 C41 -75.4(7) . . . . ?
C30 N3 C29 C45 104.9(6) . . . . ?
C30 C31 C38 C014 2.6(8) . . . . ?
C30 C40 C39 C014 3.2(8) . . . . ?
C31 N4 C32 C33 -107.2(6) . . . . ?
C31 N4 C32 C37 73.8(7) . . . . ?
C31 C30 C40 C39 -1.1(8) . . . . ?
C31 C38 C014 C39 -0.5(8) . . . . ?
C2 N2 C11 C12 -103.6(6) . . . . ?
C2 N2 C11 C9 76.6(7) . . . . ?
C29 N3 C30 C31 178.3(5) . . . . ?
C29 N3 C30 C40 -2.1(8) . . . . ?
C29 C41 C42 C43 0.8(9) . . . . ?
C29 C45 C44 C43 2.7(9) . . . . ?
C41 C29 C45 C44 -4.0(8) . . . . ?
C41 C42 C43 C44 -2.1(9) . . . . ?
C49 C54 C48 Rh2 -61.1(4) . . . . ?
C49 C54 C48 C47 0.7(6) . . . . ?
C49 C54 C48 C53 175.2(5) . . . . ?
C49 C46 C47 Rh2 60.9(4) . . . . ?
C49 C46 C47 C48 0.1(6) . . . . ?
C49 C46 C47 C52 -176.3(5) . . . . ?
C38 C014 C39 C40 -2.4(8) . . . . ?
C45 C29 C41 C42 2.3(8) . . . . ?
C10 N1 C1 C2 179.6(4) . . . . ?
C10 N1 C1 C6 -1.6(8) . . . . ?
C10 C18 C17 C16 0.6(9) . . . . ?
C10 C14 C15 C16 1.0(9) . . . . ?
C32 N4 C31 C30 -176.7(4) . . . . ?
C32 N4 C31 C38 3.8(8) . . . . ?
C32 C33 C34 C35 0.4(9) . . . . ?
C32 C37 C36 C35 -0.1(10) . . . . ?
C11 N2 C2 C1 -179.2(5) . . . . ?
C11 N2 C2 C3 -0.1(8) . . . . ?
C11 C12 C13 C7 -0.1(9) . . . . ?
C33 C32 C37 C36 -0.9(9) . . . . ?
C33 C34 C35 C36 -1.4(9) . . . . ?
C54 C49 C46 Rh2 61.7(4) . . . . ?
C54 C49 C46 C47 0.4(6) . . . . ?
C54 C49 C46 C51 -177.8(5) . . . . ?
C54 C48 C47 Rh2 -61.3(4) . . . . ?
C54 C48 C47 C46 -0.5(6) . . . . ?
C54 C48 C47 C52 176.0(5) . . . . ?
C46 C49 C54 Rh2 -61.6(4) . . . . ?
C46 C49 C54 C48 -0.7(6) . . . . ?
C46 C49 C54 C55 175.9(5) . . . . ?
C1 N1 C10 C18 108.4(6) . . . . ?
C1 N1 C10 C14 -74.7(6) . . . . ?
C1 C2 C3 C4 2.5(8) . . . . ?
C1 C6 C5 C4 2.0(8) . . . . ?
C12 C11 C9 C8 -2.2(8) . . . . ?
C12 C13 C7 C8 0.7(9) . . . . ?
C42 C43 C44 C45 0.4(9) . . . . ?
C19 C23 C22 Rh1 -62.1(4) . . . . ?
C19 C23 C22 C21 -1.1(7) . . . . ?
C19 C23 C22 C27 175.5(6) . . . . ?
C19 C20 C21 Rh1 62.0(4) . . . . ?
C19 C20 C21 C22 0.3(6) . . . . ?
C19 C20 C21 C26 -176.0(5) . . . . ?
C40 C30 C31 N4 178.6(5) . . . . ?
C40 C30 C31 C38 -1.8(8) . . . . ?
C23 C19 C20 Rh1 60.7(4) . . . . ?
C23 C19 C20 C21 -0.9(6) . . . . ?
C23 C19 C20 C25 -178.8(5) . . . . ?
C18 C10 C14 C15 1.1(8) . . . . ?
C20 C19 C23 Rh1 -60.8(4) . . . . ?
C20 C19 C23 C22 1.3(7) . . . . ?
C20 C19 C23 C28 177.4(5) . . . . ?
C20 C21 C22 Rh1 61.4(4) . . . . ?
C20 C21 C22 C23 0.5(6) . . . . ?
C20 C21 C22 C27 -176.2(6) . . . . ?
C9 C11 C12 C13 0.9(8) . . . . ?
C9 C8 C7 C13 -2.0(9) . . . . ?
C3 C2 C1 N1 177.8(5) . . . . ?
C3 C2 C1 C6 -1.1(8) . . . . ?
C3 C4 C5 C6 -0.7(9) . . . . ?
C37 C32 C33 C34 0.7(9) . . . . ?
C37 C36 C35 C34 1.2(10) . . . . ?
C14 C10 C18 C17 -2.0(8) . . . . ?
C26 C21 C22 Rh1 -122.5(6) . . . . ?
C26 C21 C22 C23 176.6(5) . . . . ?
C26 C21 C22 C27 -0.1(10) . . . . ?
C53 C48 C47 Rh2 124.1(6) . . . . ?
C53 C48 C47 C46 -175.0(5) . . . . ?
C53 C48 C47 C52 1.4(9) . . . . ?
C24 C19 C23 Rh1 120.3(5) . . . . ?
C24 C19 C23 C22 -177.6(5) . . . . ?
C24 C19 C23 C28 -1.4(9) . . . . ?
C24 C19 C20 Rh1 -120.5(6) . . . . ?
C24 C19 C20 C21 177.9(5) . . . . ?
C24 C19 C20 C25 0.1(10) . . . . ?
C50 C49 C54 Rh2 121.5(6) . . . . ?
C50 C49 C54 C48 -177.6(5) . . . . ?
C50 C49 C54 C55 -1.0(9) . . . . ?
C50 C49 C46 Rh2 -121.2(5) . . . . ?
C50 C49 C46 C47 177.4(5) . . . . ?
C50 C49 C46 C51 -0.8(9) . . . . ?
C17 C16 C15 C14 -2.4(9) . . . . ?
C15 C16 C17 C18 1.6(10) . . . . ?
C5 C6 C1 N1 -179.9(5) . . . . ?
C5 C6 C1 C2 -1.2(8) . . . . ?
C5 C4 C3 C2 -1.6(9) . . . . ?
C55 C54 C48 Rh2 122.2(5) . . . . ?
C55 C54 C48 C47 -176.0(5) . . . . ?
C55 C54 C48 C53 -1.5(9) . . . . ?
C51 C46 C47 Rh2 -120.9(5) . . . . ?
C51 C46 C47 C48 178.3(5) . . . . ?
C51 C46 C47 C52 1.9(9) . . . . ?
C25 C20 C21 Rh1 -120.1(6) . . . . ?
C25 C20 C21 C22 178.1(5) . . . . ?
C25 C20 C21 C26 1.9(9) . . . . ?
C28 C23 C22 Rh1 121.8(6) . . . . ?
C28 C23 C22 C21 -177.3(6) . . . . ?
C28 C23 C22 C27 -0.7(10) . . . . ?
C7 C8 C9 C11 2.8(9) . . . . ?

loop_
_smtbx_masks_void_nr
_smtbx_masks_void_average_x
_smtbx_masks_void_average_y
_smtbx_masks_void_average_z
_smtbx_masks_void_volume
_smtbx_masks_void_count_electrons
_smtbx_masks_void_content
1 -0.196 -0.695 -0.219 1323.2 88.5 ?
2 0.198 0.212 0.309 0.2 0.0 ?
3 0.302 0.712 0.191 0.2 0.0 ?
4 0.698 0.288 0.809 0.2 0.0 ?
5 0.802 0.788 0.691 0.2 0.0 ?
